data_7221503
loop_
_publ_author_name
'Poisot, M.'
'Naether, C.'
'Bensch, W.'

_publ_section_title
;
 Synthesis, spectroscopic and X-ray structure characterisation of
 bis(tetramethylammonium) and bis(tetra-n-butylammonium)
 tetrathiomolybdates
;
_journal_name_full
;
Zeitschrift fuer Naturforschung, Teil B. Anorganische Chemie, Organische 
Chemie (42,1987-)
;
_journal_page_first 209
_journal_page_last 214
_journal_volume 62
_journal_year 2007
_chemical_formula_sum 'C8 H24 Mo N2 S4'
_chemical_name_systematic '((C H3)4 N)2 (Mo S4)'
_space_group_IT_number 19
_symmetry_space_group_name_Hall 'P 2ac 2ab'
_symmetry_space_group_name_H-M 'P 21 21 21'
_cell_angle_alpha 90
_cell_angle_beta 90
_cell_angle_gamma 90
_cell_formula_units_Z 12
_cell_length_a 8.9233
_cell_length_b 15.521
_cell_length_c 37.255
_cell_volume 5159.763
_citation_journal_id_ASTM ZNBSEN
_cod_data_source_file Poisot_ZNBSEN_2007_1194.cif
_cod_data_source_block C8H24Mo1N2S4
_cod_original_formula_sum 'C8 H24 Mo1 N2 S4'
_cod_database_code 7221503

loop_
_symmetry_equiv_pos_as_xyz
x,y,z
-x+1/2,-y,z+1/2
x+1/2,-y+1/2,-z
-x,y+1/2,-z+1/2

loop_
_atom_site_label
_atom_site_type_symbol
_atom_site_fract_x
_atom_site_fract_y
_atom_site_fract_z
_atom_site_occupancy
_atom_site_U_iso_or_equiv
H52 H-1 0.5591 0.1141 0.5384 1 0.0
S7 S-2 0.0285 0.5936 0.73773 1 0.0
H34 H-1 0.1306 0.8706 0.5362 0.6 0.0
H81 H-1 -0.3549 0.7342 0.3755 1 0.0
C26 C+4 -0.253 0.7491 0.3701 1 0.0
C17 C+4 0.6592 0.0996 0.5311 1 0.0
H1 H-1 0.8345 0.8295 0.7639 0.5 0.0
C12 C+4 0.12 0.8935 0.4922 0.4 0.0
N5 N-3 -0.222 0.8372 0.3829 1 0.0
H5 H-1 0.766 0.9029 0.7624 0.5 0.0
H96 H-1 0.068 0.0744 0.6398 1 0.0
H71 H-1 0.8286 0.5534 0.6608 1 0.0
H13 H-1 0.8425 0.8945 0.6721 0.5 0.0
Mo2 Mo+6 0.23821 0.65631 0.752128 1 0.0
C24 C+4 -0.2474 0.8427 0.4224 1 0.0
C18 C+4 0.7615 0.1532 0.5884 1 0.0
H60 H-1 0.9275 0.1475 0.5114 1 0.0
H95 H-1 0.0409 0.1146 0.6778 1 0.0
H12 H-1 0.5633 0.9282 0.7134 0.5 0.0
C22 C+4 0.6735 0.4327 0.6929 1 0.0
C31 C+4 0.1094 0.111 0.658 1 0.0
C13 C+4 0.283 1 0.5286 0.4 0.0
H53 H-1 0.682 0.042 0.5388 1 0.0
H80 H-1 -0.2378 0.7465 0.3446 1 0.0
H21 H-1 0.6626 0.9025 0.6732 0.5 0.0
H29 H-1 0.304 1.0509 0.487 0.6 0.0
H14 H-1 0.9475 0.8878 0.7058 0.5 0.0
H66 H-1 0.719 0.3078 0.6491 1 0.0
H11 H-1 0.5679 0.8683 0.6795 0.5 0.0
H77 H-1 -0.0514 0.9226 0.3814 1 0.0
H42 H-1 0.215 0.9877 0.5478 0.4 0.0
H6 H-1 0.808 0.805 0.7644 0.5 0.0
H67 H-1 0.7111 0.4742 0.7097 1 0.0
H69 H-1 0.5771 0.4509 0.6843 1 0.0
H76 H-1 0.0035 0.8269 0.3841 1 0.0
H15 H-1 0.824 0.9596 0.704 0.5 0.0
H28 H-1 0.1774 1.0374 0.5156 0.6 0.0
H59 H-1 0.9889 0.1822 0.5481 1 0.0
H87 H-1 0.3238 0.0383 0.62 1 0.0
H44 H-1 0.3629 0.8793 0.456 0.4 0.0
H8 H-1 0.8756 0.7369 0.7102 0.5 0.0
H3 H-1 0.7158 0.9038 0.7623 0.5 0.0
H55 H-1 0.6615 0.1656 0.5963 1 0.0
H35 H-1 0.2952 0.8586 0.55 0.6 0.0
H91 H-1 0.4073 0.1135 0.7061 1 0.0
H41 H-1 0.3819 1.0087 0.5381 0.4 0.0
N3 N-3 0.7698 0.1624 0.54828 1 0.0
C21 C+4 0.7251 0.3634 0.6379 1 0.0
H62 H-1 0.9233 0.3427 0.6879 1 0.0
H7 H-1 0.7063 0.7114 0.7139 0.5 0.0
H27 H-1 0.2185 0.9647 0.4535 0.6 0.0
Mo1 Mo+6 0.78934 0.84693 0.58063 1 0.0
H22 H-1 0.9671 0.8208 0.7142 0.5 0.0
H39 H-1 0.1258 0.8366 0.4822 0.4 0.0
H24 H-1 0.9073 0.8595 0.6781 0.5 0.0
H85 H-1 0.4545 0.0504 0.6477 1 0.0
S9 S-2 0.0507 0.3965 0.57145 1 0.0
S10 S-2 0.4467 0.4274 0.56356 1 0.0
H19 H-1 0.6744 0.9603 0.7076 0.5 0.0
C16 C+4 0.7233 0.2506 0.5381 1 0.0
S8 S-2 0.2602 0.6562 0.8102 1 0.0
H16 H-1 0.7618 0.713 0.7119 0.5 0.0
H32 H-1 0.4413 0.8493 0.4817 0.6 0.0
H40 H-1 0.2511 1.0511 0.5162 0.4 0.0
C9 C+4 0.2775 1.0217 0.5088 0.6 0.0
H2 H-1 0.663 0.8076 0.7642 0.5 0.0
S6 S-2 0.4233 0.5865 0.72873 1 0.0
C2 C+4 0.7753 0.7512 0.7031 0.5 0.0
C6 C+4 0.648 0.9043 0.6987 0.5 0.0
H94 H-1 0.1258 0.1675 0.6483 1 0.0
H88 H-1 0.3157 -0.0344 0.6921 1 0.0
H54 H-1 0.6669 0.1031 0.5055 1 0.0
H72 H-1 0.6954 0.5291 0.6353 1 0.0
H25 H-1 0.0843 0.9364 0.4779 0.6 0.0
N4 N-3 0.7733 0.4258 0.6638 1 0.0
H51 H-1 0.7873 0.2918 0.5497 1 0.0
H10 H-1 0.5078 0.8326 0.7162 0.5 0.0
H92 H-1 0.2458 0.1416 0.7177 1 0.0
H37 H-1 0.0776 0.9321 0.4749 0.4 0.0
C27 C+4 -0.3231 0.8976 0.3653 1 0.0
H18 H-1 0.5951 0.7434 0.708 0.5 0.0
H57 H-1 0.7876 0.0953 0.595 1 0.0
S4 S-2 0.5766 0.8994 0.5992 1 0.0
N1 N-3 0.7387 0.8415 0.71522 1 0.0
C14 C+4 0.367 0.933 0.4685 0.4 0.0
H68 H-1 0.6643 0.3777 0.7045 1 0.0
H56 H-1 0.8302 0.1927 0.5994 1 0.0
C15 C+4 0.339 0.865 0.5272 0.4 0.0
H78 H-1 -0.0565 0.8628 0.3475 1 0.0
H86 H-1 0.3783 0.1312 0.6302 1 0.0
H30 H-1 0.346 1.0378 0.5275 0.6 0.0
C30 C+4 0.3135 0.1364 0.6978 1 0.0
C1 C+4 0.7379 0.846 0.7549 1 0.0
H36 H-1 0.236 0.8025 0.518 0.6 0.0
H31 H-1 0.4738 0.9474 0.4756 0.6 0.0
H33 H-1 0.5016 0.9059 0.5134 0.6 0.0
H50 H-1 0.7309 0.2572 0.5125 1 0.0
H47 H-1 0.4412 0.8787 0.5333 0.4 0.0
S11 S-2 0.2946 0.21573 0.56411 1 0.0
H45 H-1 0.4691 0.9485 0.4731 0.4 0.0
H23 H-1 0.9261 0.9189 0.7118 0.5 0.0
H64 H-1 0.7958 0.3613 0.6185 1 0.0
S1 S-2 0.9755 0.92659 0.59845 1 0.0
H82 H-1 -0.3023 0.955 0.3736 1 0.0
H63 H-1 0.9674 0.4396 0.6934 1 0.0
C19 C+4 0.9204 0.1426 0.5371 1 0.0
C20 C+4 0.9296 0.3981 0.6765 1 0.0
H20 H-1 0.5445 0.8928 0.704 0.5 0.0
C29 C+4 0.2222 -0.0109 0.6839 1 0.0
S2 S-2 0.7875 0.8435 0.52252 1 0.0
Mo3 Mo+6 0.27066 0.3458 0.5859 1 0.0
H89 H-1 0.1821 -0.0467 0.6652 1 0.0
C4 C+4 0.848 0.9012 0.6977 0.5 0.0
C11 C+4 0.2319 0.8582 0.5292 0.6 0.0
C5 C+4 0.697 0.7557 0.7016 0.5 0.0
C3 C+4 0.579 0.8703 0.7051 0.5 0.0
H84 H-1 -0.3089 0.8948 0.3398 1 0.0
C25 C+4 -0.068 0.8648 0.3731 1 0.0
N2 N-3 0.2853 0.9258 0.5029 1 0.0
H38 H-1 0.0579 0.8924 0.5133 0.4 0.0
H43 H-1 0.3206 0.9772 0.454 0.4 0.0
H65 H-1 0.6284 0.3793 0.6288 1 0.0
H4 H-1 0.6393 0.833 0.7636 0.5 0.0
S3 S-2 0.815 0.71671 0.60181 1 0.0
N6 N-3 0.2468 0.0765 0.66993 1 0.0
H74 H-1 -0.3497 0.8282 0.4277 1 0.0
H17 H-1 0.7071 0.7548 0.6759 0.5 0.0
H83 H-1 -0.4249 0.8829 0.3711 1 0.0
H46 H-1 0.2789 0.866 0.5485 0.4 0.0
C23 C+4 0.7909 0.5109 0.6445 1 0.0
C10 C+4 0.4386 0.9054 0.4925 0.6 0.0
C8 C+4 0.185 0.9231 0.4708 0.6 0.0
H26 H-1 0.188 0.8666 0.4604 0.6 0.0
S5 S-2 0.2375 0.78781 0.73183 1 0.0
H9 H-1 0.7672 0.7478 0.6774 0.5 0.0
H73 H-1 -0.1818 0.8032 0.4345 1 0.0
H70 H-1 0.8599 0.5041 0.6249 1 0.0
H90 H-1 0.1527 -0.0087 0.7036 1 0.0
S12 S-2 0.2959 0.34404 0.64402 1 0.0
H75 H-1 -0.2272 0.9003 0.4305 1 0.0
H93 H-1 0.3297 0.1922 0.6873 1 0.0
H61 H-1 0.996 0.3948 0.6563 1 0.0
H58 H-1 0.9452 0.0849 0.5442 1 0.0
H48 H-1 0.3353 0.8088 0.5166 0.4 0.0
C7 C+4 0.9 0.8621 0.7038 0.5 0.0
H49 H-1 0.6215 0.26 0.5455 1 0.0
C28 C+4 0.3617 0.0738 0.639 1 0.0
H79 H-1 -0.1866 0.7094 0.3817 1 0.0
